data_4349248
loop_
_publ_author_name
'Arlt, S\"oren'
'Harloff, J\"org'
'Schulz, Axel'
'Stoffers, Alrik'
'Villinger, Alexander'

_publ_section_title
;
 Cyanido Antimonate(III) and Bismuthate(III) Anions.
;
_journal_issue 23
_journal_name_full 'Inorganic chemistry'
_journal_page_first 12321
_journal_page_last 12328
_journal_paper_doi 10.1021/acs.inorgchem.6b02174
_journal_volume 55
_journal_year 2016
_chemical_formula_moiety '2(C36 H30 N P2 +), C5 Bi N5 2-, C2 H3 N'
_chemical_formula_sum 'C79 H63 Bi N8 P4'
_chemical_formula_weight 1457.23
_space_group_crystal_system monoclinic
_space_group_IT_number 9
_space_group_name_Hall 'C -2yc'
_space_group_name_H-M_alt 'C 1 c 1'
_atom_sites_solution_hydrogens geom
_audit_creation_method SHELXL-2013
_cell_angle_alpha 90
_cell_angle_beta 108.905(3)
_cell_angle_gamma 90
_cell_formula_units_Z 4
_cell_length_a 9.0391(5)
_cell_length_b 56.828(3)
_cell_length_c 13.9215(7)
_cell_measurement_reflns_used 5033
_cell_measurement_temperature 123(2)
_cell_measurement_theta_max 23.59
_cell_measurement_theta_min 2.61
_cell_volume 6765.4(6)
_computing_cell_refinement 'Bruker Apex V7.51A'
_computing_data_collection 'Bruker Apex V7.51A'
_computing_data_reduction 'Bruker SAINT'
_computing_molecular_graphics 'ORTEP-3v2.01 (Farrugia, 1997)'
_computing_publication_material SHELXL-2013
_computing_structure_refinement 'SHELXL-2013 (Sheldrick, 2013)'
_computing_structure_solution 'SHELXS-2013 (Sheldrick, 2013)'
_diffrn_ambient_temperature 123(2)
_diffrn_measured_fraction_theta_full 0.999
_diffrn_measured_fraction_theta_max 1.000
_diffrn_measurement_device_type 'Bruker Apex Kappa II-CCD-diffractometer'
_diffrn_measurement_method 'phi and omega scans'
_diffrn_radiation_monochromator graphite
_diffrn_radiation_source 'sealed tube'
_diffrn_radiation_type MoK\a
_diffrn_radiation_wavelength 0.71073
_diffrn_reflns_av_R_equivalents 0.0756
_diffrn_reflns_av_unetI/netI 0.1359
_diffrn_reflns_Laue_measured_fraction_full 0.999
_diffrn_reflns_Laue_measured_fraction_max 1.000
_diffrn_reflns_limit_h_max 11
_diffrn_reflns_limit_h_min -11
_diffrn_reflns_limit_k_max 72
_diffrn_reflns_limit_k_min -73
_diffrn_reflns_limit_l_max 18
_diffrn_reflns_limit_l_min -18
_diffrn_reflns_number 37822
_diffrn_reflns_point_group_measured_fraction_full 0.993
_diffrn_reflns_point_group_measured_fraction_max 0.981
_diffrn_reflns_theta_full 25.242
_diffrn_reflns_theta_max 27.499
_diffrn_reflns_theta_min 1.546
_exptl_absorpt_coefficient_mu 2.752
_exptl_absorpt_correction_T_max 0.7456
_exptl_absorpt_correction_T_min 0.6336
_exptl_absorpt_correction_type multi-scan
_exptl_absorpt_process_details '(SADABS; Sheldrick, 2004)'
_exptl_crystal_colour colourless
_exptl_crystal_density_diffrn 1.431
_exptl_crystal_description needle
_exptl_crystal_F_000 2944
_exptl_crystal_size_max 0.200
_exptl_crystal_size_mid 0.060
_exptl_crystal_size_min 0.050
_refine_diff_density_max 1.727
_refine_diff_density_min -1.488
_refine_diff_density_rms 0.140
_refine_ls_abs_structure_details
;
 Flack x determined using 4357 quotients [(I+)-(I-)]/[(I+)+(I-)]
 (Parsons and Flack (2004), Acta Cryst. A60, s61).
;
_refine_ls_abs_structure_Flack -0.001(4)
_refine_ls_extinction_method none
_refine_ls_goodness_of_fit_ref 0.935
_refine_ls_hydrogen_treatment constr
_refine_ls_matrix_type full
_refine_ls_number_parameters 831
_refine_ls_number_reflns 14873
_refine_ls_number_restraints 9
_refine_ls_restrained_S_all 0.935
_refine_ls_R_factor_all 0.0780
_refine_ls_R_factor_gt 0.0506
_refine_ls_shift/su_max 0.003
_refine_ls_shift/su_mean 0.000
_refine_ls_structure_factor_coef Fsqd
_refine_ls_weighting_details 'w=1/[\s^2^(Fo^2^)] where P=(Fo^2^+2Fc^2^)/3'
_refine_ls_weighting_scheme calc
_refine_ls_wR_factor_gt 0.0734
_refine_ls_wR_factor_ref 0.0838
_reflns_Friedel_coverage 0.958
_reflns_Friedel_fraction_full 0.988
_reflns_Friedel_fraction_max 0.962
_reflns_number_gt 11714
_reflns_number_total 14873
_reflns_threshold_expression 'I > 2\s(I)'
_cod_data_source_file ic6b02174_si_002.cif
_cod_data_source_block av_as969_475b_PNP_2_BiCN5_MeCN
_cod_original_cell_volume 6765.3(6)
_cod_original_sg_symbol_H-M 'C c'
_cod_database_code 4349248
_shelx_space_group_comment
;
The symmetry employed for this shelxl refinement is uniquely defined
by the following loop, which should always be used as a source of
symmetry information in preference to the above space-group names.
They are only intended as comments.
;
_shelx_estimated_absorpt_t_min 0.609
_shelx_estimated_absorpt_t_max 0.875
_shelxl_version_number 2013-4

loop_
_space_group_symop_operation_xyz
'x, y, z'
'x, -y, z+1/2'
'x+1/2, y+1/2, z'
'x+1/2, -y+1/2, z+1/2'

loop_
_atom_site_label
_atom_site_type_symbol
_atom_site_fract_x
_atom_site_fract_y
_atom_site_fract_z
_atom_site_U_iso_or_equiv
_atom_site_adp_type
_atom_site_occupancy
_atom_site_site_symmetry_order
_atom_site_calc_flag
_atom_site_refinement_flags_posn
_atom_site_refinement_flags_adp
Bi1 Bi 0.00248(5) 0.86785(2) 0.64580(4) 0.02158(10) Uani 1 1 d . .
N1 N 0.0676(15) 0.8917(2) 0.4231(10) 0.036(3) Uani 1 1 d . .
N2 N 0.2847(17) 0.9115(2) 0.7721(10) 0.040(4) Uani 1 1 d . .
N3 N -0.1803(15) 0.85545(18) 0.8449(8) 0.035(3) Uani 1 1 d . .
N4 N -0.340(2) 0.83747(18) 0.4826(8) 0.044(4) Uani 1 1 d . .
N5 N -0.2607(16) 0.91175(18) 0.5895(8) 0.029(3) Uani 1 1 d . .
C1 C 0.0443(18) 0.8835(2) 0.4911(12) 0.029(4) Uani 1 1 d . .
C2 C 0.183(2) 0.8997(3) 0.7326(12) 0.033(4) Uani 1 1 d . .
C3 C -0.1200(17) 0.8616(2) 0.7867(11) 0.027(4) Uani 1 1 d . .
C4 C -0.2336(19) 0.8467(2) 0.5324(11) 0.029(4) Uani 1 1 d . .
C5 C -0.1719(18) 0.8969(2) 0.6089(11) 0.024(4) Uani 1 1 d . .
P1 P 0.5191(5) 0.77370(7) -0.0808(3) 0.0153(9) Uani 1 1 d . U
P2 P 0.6222(4) 0.80607(6) 0.0932(2) 0.0172(8) Uani 1 1 d . .
N6 N 0.6372(12) 0.78760(17) 0.0107(7) 0.020(3) Uani 1 1 d . .
C6 C 0.3227(14) 0.7824(2) -0.1063(9) 0.015(3) Uani 1 1 d . .
C7 C 0.2503(17) 0.7986(2) -0.1847(10) 0.022(3) Uani 1 1 d . .
H7 H 0.3002 0.8028 -0.2328 0.026 Uiso 1 1 calc R U
C9 C 0.1109(18) 0.8083(2) -0.1913(10) 0.026(4) Uani 1 1 d . .
H9 H 0.0656 0.8193 -0.2439 0.031 Uiso 1 1 calc R U
C10 C 0.0305(19) 0.8026(2) -0.1237(12) 0.022(4) Uani 1 1 d . .
H10 H -0.0661 0.8099 -0.1284 0.027 Uiso 1 1 calc R U
C11 C 0.0970(16) 0.7858(2) -0.0492(10) 0.022(3) Uani 1 1 d . .
H11 H 0.0419 0.7810 -0.0049 0.027 Uiso 1 1 calc R U
C12 C 0.2416(16) 0.7759(2) -0.0384(10) 0.019(3) Uani 1 1 d . .
H12 H 0.2863 0.7648 0.0141 0.023 Uiso 1 1 calc R U
C13 C 0.5389(14) 0.7425(2) -0.0531(8) 0.013(2) Uani 1 1 d . U
C14 C 0.4103(17) 0.7274(2) -0.0922(9) 0.021(3) Uani 1 1 d . .
H14 H 0.3116 0.7334 -0.1324 0.025 Uiso 1 1 calc R U
C15 C 0.4308(19) 0.7032(3) -0.0705(13) 0.026(4) Uani 1 1 d . .
H15 H 0.3458 0.6926 -0.0949 0.032 Uiso 1 1 calc R U
C16 C 0.5763(18) 0.6953(2) -0.0132(11) 0.027(3) Uani 1 1 d . .
H16 H 0.5915 0.6790 0.0004 0.032 Uiso 1 1 calc R U
C17 C 0.7008(19) 0.71038(19) 0.0250(9) 0.026(3) Uani 1 1 d . .
H17 H 0.7995 0.7044 0.0654 0.031 Uiso 1 1 calc R U
C18 C 0.6816(18) 0.73416(18) 0.0046(8) 0.019(3) Uani 1 1 d . .
H18 H 0.7673 0.7446 0.0305 0.023 Uiso 1 1 calc R U
C19 C 0.5704(18) 0.7783(2) -0.1931(9) 0.014(3) Uani 1 1 d . .
C20 C 0.5682(17) 0.7601(2) -0.2605(8) 0.021(3) Uani 1 1 d . .
H20 H 0.5406 0.7446 -0.2462 0.025 Uiso 1 1 calc R U
C21 C 0.6058(15) 0.7641(2) -0.3487(12) 0.028(3) Uani 1 1 d . .
H21 H 0.6025 0.7515 -0.3943 0.034 Uiso 1 1 calc R U
C22 C 0.6481(15) 0.7864(2) -0.3698(10) 0.024(3) Uani 1 1 d . .
H22 H 0.6745 0.7894 -0.4294 0.029 Uiso 1 1 calc R U
C23 C 0.6508(16) 0.8042(2) -0.3024(10) 0.026(3) Uani 1 1 d . .
H23 H 0.6787 0.8196 -0.3168 0.031 Uiso 1 1 calc R U
C24 C 0.6147(15) 0.8006(2) -0.2145(9) 0.021(3) Uani 1 1 d . .
H24 H 0.6200 0.8133 -0.1690 0.026 Uiso 1 1 calc R U
C25 C 0.5597(15) 0.79249(19) 0.1900(8) 0.018(3) Uani 1 1 d . .
C26 C 0.5391(16) 0.8055(2) 0.2709(9) 0.022(3) Uani 1 1 d . .
H26 H 0.5589 0.8220 0.2758 0.027 Uiso 1 1 calc R U
C27 C 0.4897(16) 0.7941(2) 0.3436(10) 0.020(3) Uani 1 1 d . .
H27 H 0.4751 0.8029 0.3979 0.024 Uiso 1 1 calc R U
C28 C 0.462(2) 0.7703(3) 0.3374(12) 0.031(5) Uani 1 1 d . .
H28 H 0.4249 0.7628 0.3864 0.037 Uiso 1 1 calc R U
C29 C 0.4860(15) 0.7573(2) 0.2621(9) 0.020(3) Uani 1 1 d . .
H29 H 0.4680 0.7408 0.2594 0.024 Uiso 1 1 calc R U
C30 C 0.5371(17) 0.76800(18) 0.1892(8) 0.018(3) Uani 1 1 d . .
H30 H 0.5572 0.7587 0.1380 0.022 Uiso 1 1 calc R U
C31 C 0.4954(16) 0.8305(2) 0.0431(10) 0.017(3) Uani 1 1 d . .
C32 C 0.5379(17) 0.8462(2) -0.0211(10) 0.022(3) Uani 1 1 d . .
H32 H 0.6346 0.8444 -0.0334 0.026 Uiso 1 1 calc R U
C33 C 0.4369(16) 0.8646(2) -0.0669(9) 0.027(3) Uani 1 1 d . .
H33 H 0.4641 0.8753 -0.1107 0.032 Uiso 1 1 calc R U
C34 C 0.2985(16) 0.8669(3) -0.0478(10) 0.032(3) Uani 1 1 d . .
H34 H 0.2306 0.8796 -0.0784 0.039 Uiso 1 1 calc R U
C35 C 0.2545(17) 0.8516(2) 0.0143(10) 0.026(3) Uani 1 1 d . .
H35 H 0.1571 0.8537 0.0255 0.032 Uiso 1 1 calc R U
C36 C 0.3505(16) 0.8334(2) 0.0600(10) 0.022(3) Uani 1 1 d . .
H36 H 0.3199 0.8228 0.1028 0.027 Uiso 1 1 calc R U
C37 C 0.8127(14) 0.81718(19) 0.1543(10) 0.017(3) Uani 1 1 d . .
C38 C 0.9396(16) 0.8029(2) 0.1611(10) 0.022(3) Uani 1 1 d . .
H38 H 0.9226 0.7879 0.1287 0.027 Uiso 1 1 calc R U
C39 C 1.0901(17) 0.8098(3) 0.2136(12) 0.031(4) Uani 1 1 d . .
H39 H 1.1756 0.7996 0.2189 0.037 Uiso 1 1 calc R U
C40 C 1.1158(19) 0.8320(3) 0.2589(11) 0.035(4) Uani 1 1 d . .
H40 H 1.2191 0.8370 0.2952 0.042 Uiso 1 1 calc R U
C41 C 0.991(2) 0.8467(3) 0.2509(11) 0.037(4) Uani 1 1 d . .
H41 H 1.0094 0.8618 0.2812 0.044 Uiso 1 1 calc R U
C42 C 0.8388(17) 0.8395(2) 0.1989(10) 0.029(4) Uani 1 1 d . .
H42 H 0.7533 0.8497 0.1937 0.035 Uiso 1 1 calc R U
P3 P 0.6153(4) 0.94385(5) 0.1586(3) 0.0183(8) Uani 1 1 d . .
P4 P 0.6821(4) 0.97620(6) 0.3321(3) 0.0180(8) Uani 1 1 d . .
N7 N 0.7108(12) 0.96204(16) 0.2410(7) 0.018(2) Uani 1 1 d . .
C43 C 0.5456(19) 0.91885(19) 0.2097(8) 0.018(3) Uani 1 1 d . .
C44 C 0.3936(19) 0.9146(2) 0.1996(10) 0.027(3) Uani 1 1 d . .
H44 H 0.3149 0.9245 0.1571 0.032 Uiso 1 1 calc R U
C45 C 0.3498(19) 0.8960(2) 0.2497(11) 0.034(4) Uani 1 1 d . .
H45 H 0.2431 0.8933 0.2429 0.041 Uiso 1 1 calc R U
C46 C 0.467(2) 0.8815(2) 0.3103(12) 0.038(5) Uani 1 1 d . .
H46 H 0.4393 0.8685 0.3444 0.046 Uiso 1 1 calc R U
C47 C 0.618(2) 0.8853(2) 0.3215(12) 0.035(4) Uani 1 1 d . .
H47 H 0.6957 0.8752 0.3637 0.041 Uiso 1 1 calc R U
C48 C 0.6612(19) 0.9036(2) 0.2730(10) 0.027(4) Uani 1 1 d . .
H48 H 0.7685 0.9061 0.2814 0.032 Uiso 1 1 calc R U
C49 C 0.7445(17) 0.93307(18) 0.0932(8) 0.019(3) Uani 1 1 d . .
C50 C 0.7189(19) 0.9112(2) 0.0456(9) 0.029(3) Uani 1 1 d . .
H50 H 0.6355 0.9015 0.0496 0.034 Uiso 1 1 calc R U
C51 C 0.8175(19) 0.9036(3) -0.0083(11) 0.036(4) Uani 1 1 d . .
H51 H 0.7994 0.8889 -0.0424 0.044 Uiso 1 1 calc R U
C52 C 0.941(2) 0.9176(2) -0.0115(10) 0.036(4) Uani 1 1 d . .
H52 H 1.0098 0.9125 -0.0462 0.044 Uiso 1 1 calc R U
C53 C 0.963(2) 0.9396(2) 0.0369(10) 0.031(4) Uani 1 1 d . .
H53 H 1.0451 0.9495 0.0325 0.037 Uiso 1 1 calc R U
C54 C 0.8690(16) 0.9470(2) 0.0904(10) 0.021(3) Uani 1 1 d . .
H54 H 0.8888 0.9616 0.1254 0.026 Uiso 1 1 calc R U
C55 C 0.4540(18) 0.9573(2) 0.0643(9) 0.018(3) Uani 1 1 d . .
C56 C 0.4310(16) 0.9812(2) 0.0652(9) 0.023(3) Uani 1 1 d . .
H56 H 0.5004 0.9904 0.1177 0.027 Uiso 1 1 calc R U
C57 C 0.3098(17) 0.9924(3) -0.0083(10) 0.026(3) Uani 1 1 d . .
H57 H 0.2954 1.0089 -0.0058 0.031 Uiso 1 1 calc R U
C58 C 0.2086(18) 0.9788(3) -0.0865(11) 0.030(4) Uani 1 1 d . .
H58 H 0.1242 0.9861 -0.1371 0.037 Uiso 1 1 calc R U
C59 C 0.2314(18) 0.9551(3) -0.0898(11) 0.028(4) Uani 1 1 d . .
H59 H 0.1636 0.9460 -0.1434 0.034 Uiso 1 1 calc R U
C60 C 0.3526(16) 0.9441(2) -0.0156(10) 0.023(3) Uani 1 1 d . .
H60 H 0.3672 0.9276 -0.0188 0.028 Uiso 1 1 calc R U
C61 C 0.5089(18) 0.9666(2) 0.3578(11) 0.022(4) Uani 1 1 d . .
C62 C 0.3633(15) 0.9726(2) 0.2951(10) 0.021(3) Uani 1 1 d . .
H62 H 0.3524 0.9842 0.2441 0.025 Uiso 1 1 calc R U
C63 C 0.2307(18) 0.9619(2) 0.3054(11) 0.028(4) Uani 1 1 d . .
H63 H 0.1302 0.9665 0.2622 0.033 Uiso 1 1 calc R U
C64 C 0.2435(17) 0.9446(2) 0.3780(10) 0.027(3) Uani 1 1 d . .
H64 H 0.1535 0.9366 0.3822 0.033 Uiso 1 1 calc R U
C65 C 0.3900(19) 0.9393(2) 0.4436(10) 0.029(3) Uani 1 1 d . .
H65 H 0.4006 0.9281 0.4962 0.035 Uiso 1 1 calc R U
C66 C 0.5205(17) 0.9499(2) 0.4343(10) 0.022(3) Uani 1 1 d . .
H66 H 0.6205 0.9458 0.4801 0.027 Uiso 1 1 calc R U
C67 C 0.8477(15) 0.9722(2) 0.4451(10) 0.015(3) Uani 1 1 d . .
C68 C 0.917(2) 0.9504(2) 0.4665(9) 0.024(3) Uani 1 1 d . .
H68 H 0.8775 0.9375 0.4219 0.029 Uiso 1 1 calc R U
C69 C 1.0445(17) 0.9472(2) 0.5535(10) 0.023(3) Uani 1 1 d . .
H69 H 1.0926 0.9322 0.5679 0.028 Uiso 1 1 calc R U
C70 C 1.1022(15) 0.9657(2) 0.6193(9) 0.025(3) Uani 1 1 d . .
H70 H 1.1894 0.9635 0.6790 0.029 Uiso 1 1 calc R U
C71 C 1.0297(15) 0.9877(2) 0.5964(9) 0.023(3) Uani 1 1 d . .
H71 H 1.0683 1.0005 0.6413 0.027 Uiso 1 1 calc R U
C72 C 0.9041(17) 0.9910(2) 0.5105(10) 0.023(4) Uani 1 1 d . .
H72 H 0.8560 1.0060 0.4958 0.027 Uiso 1 1 calc R U
C73 C 0.6699(16) 1.0071(2) 0.3046(9) 0.017(3) Uani 1 1 d . .
C74 C 0.7564(14) 1.0157(2) 0.2462(9) 0.020(3) Uani 1 1 d . .
H74 H 0.8166 1.0052 0.2205 0.024 Uiso 1 1 calc R U
C75 C 0.7547(16) 1.0394(2) 0.2256(10) 0.027(4) Uani 1 1 d . .
H75 H 0.8184 1.0454 0.1889 0.032 Uiso 1 1 calc R U
C76 C 0.6601(18) 1.0544(2) 0.2583(11) 0.029(4) Uani 1 1 d . .
H76 H 0.6572 1.0707 0.2422 0.034 Uiso 1 1 calc R U
C77 C 0.570(2) 1.0460(2) 0.3144(11) 0.030(4) Uani 1 1 d . .
H77 H 0.5028 1.0563 0.3348 0.036 Uiso 1 1 calc R U
C78 C 0.5782(17) 1.02225(19) 0.3404(9) 0.018(3) Uani 1 1 d . .
H78 H 0.5219 1.0164 0.3823 0.022 Uiso 1 1 calc R U
C79 C 0.3868(15) 0.85673(19) 0.6445(13) 0.027(3) Uani 1 1 d . .
C80 C 0.474(3) 0.87647(18) 0.6244(16) 0.039(6) Uani 1 1 d . .
H80A H 0.5005 0.8734 0.5625 0.059 Uiso 1 1 calc R U
H80B H 0.5708 0.8786 0.6817 0.059 Uiso 1 1 calc R U
H80C H 0.4109 0.8908 0.6153 0.059 Uiso 1 1 calc R U
N8 N 0.3146(13) 0.84154(18) 0.6619(10) 0.036(3) Uani 1 1 d . .

loop_
_atom_site_aniso_label
_atom_site_aniso_U_11
_atom_site_aniso_U_22
_atom_site_aniso_U_33
_atom_site_aniso_U_23
_atom_site_aniso_U_13
_atom_site_aniso_U_12
Bi1 0.0245(2) 0.01510(16) 0.0275(2) 0.0013(4) 0.0117(3) 0.0017(5)
N1 0.046(9) 0.029(7) 0.040(8) -0.007(6) 0.023(7) -0.010(6)
N2 0.045(11) 0.024(7) 0.047(9) 0.000(6) 0.009(8) -0.001(7)
N3 0.047(10) 0.030(6) 0.032(7) -0.004(5) 0.020(7) 0.004(6)
N4 0.084(12) 0.023(6) 0.029(7) -0.004(5) 0.023(9) -0.009(9)
N5 0.038(8) 0.022(6) 0.026(6) 0.004(5) 0.007(7) 0.001(7)
C1 0.022(10) 0.025(8) 0.046(11) -0.008(6) 0.021(9) -0.003(6)
C2 0.041(12) 0.025(9) 0.033(10) 0.005(8) 0.009(10) 0.014(8)
C3 0.026(9) 0.017(8) 0.034(9) -0.011(6) 0.002(7) 0.000(6)
C4 0.046(11) 0.018(8) 0.034(9) -0.003(6) 0.029(8) -0.008(7)
C5 0.023(9) 0.011(7) 0.037(10) 0.003(6) 0.009(8) -0.002(6)
P1 0.015(2) 0.0136(18) 0.016(2) 0.0003(15) 0.0039(18) -0.0009(16)
P2 0.017(2) 0.0165(17) 0.0182(18) 0.0007(14) 0.0057(16) 0.0026(16)
N6 0.018(7) 0.026(6) 0.015(6) -0.002(4) 0.005(5) 0.001(5)
C6 0.009(7) 0.019(6) 0.017(7) -0.003(5) 0.004(6) 0.004(5)
C7 0.021(9) 0.020(7) 0.022(8) 0.009(6) 0.003(6) 0.002(6)
C9 0.016(10) 0.022(7) 0.038(9) 0.020(6) 0.009(8) 0.004(6)
C10 0.016(9) 0.016(8) 0.035(10) -0.001(7) 0.007(8) 0.003(7)
C11 0.013(8) 0.033(8) 0.020(8) 0.003(6) 0.004(6) -0.003(6)
C12 0.014(8) 0.028(8) 0.009(7) -0.002(6) -0.003(6) 0.003(6)
C13 0.006(6) 0.017(5) 0.012(5) 0.003(4) -0.002(5) 0.000(5)
C14 0.022(9) 0.023(7) 0.018(7) 0.001(5) 0.007(7) -0.003(6)
C15 0.018(10) 0.015(8) 0.042(10) -0.009(7) 0.004(8) -0.006(7)
C16 0.028(10) 0.020(7) 0.036(9) 0.001(6) 0.016(8) 0.005(7)
C17 0.028(9) 0.022(6) 0.026(7) 0.007(5) 0.009(8) 0.009(7)
C18 0.014(7) 0.022(6) 0.019(6) 0.003(5) 0.004(7) 0.004(7)
C19 0.005(7) 0.018(6) 0.018(7) 0.002(5) 0.003(7) 0.001(6)
C20 0.019(8) 0.026(6) 0.015(6) -0.003(5) 0.004(7) 0.000(7)
C21 0.026(8) 0.029(7) 0.028(7) -0.007(7) 0.008(8) 0.002(6)
C22 0.022(8) 0.036(7) 0.013(8) 0.003(6) 0.005(7) 0.001(6)
C23 0.019(8) 0.034(8) 0.025(8) 0.009(6) 0.006(7) -0.002(6)
C24 0.029(10) 0.015(6) 0.015(7) -0.008(5) 0.000(6) -0.002(6)
C25 0.018(9) 0.018(6) 0.016(7) 0.002(5) 0.003(6) -0.004(6)
C26 0.015(9) 0.023(7) 0.022(7) 0.005(5) -0.004(7) 0.000(6)
C27 0.020(8) 0.021(7) 0.019(8) -0.002(6) 0.006(7) -0.002(6)
C28 0.020(10) 0.038(11) 0.028(10) -0.001(8) -0.002(8) -0.005(8)
C29 0.016(8) 0.021(7) 0.018(7) 0.005(6) -0.001(6) 0.001(6)
C30 0.014(8) 0.019(6) 0.017(6) -0.004(4) -0.002(7) -0.001(6)
C31 0.013(9) 0.015(7) 0.022(8) 0.005(6) 0.004(6) -0.002(6)
C32 0.026(9) 0.017(7) 0.026(8) 0.000(6) 0.015(7) -0.002(6)
C33 0.037(10) 0.016(7) 0.020(7) 0.008(5) -0.001(6) 0.005(7)
C34 0.028(9) 0.024(7) 0.036(8) 0.000(8) -0.001(7) 0.002(9)
C35 0.023(9) 0.020(7) 0.035(9) -0.004(6) 0.008(7) 0.006(6)
C36 0.017(8) 0.021(7) 0.027(9) -0.010(6) 0.006(7) -0.008(6)
C37 0.015(7) 0.024(6) 0.013(6) -0.008(6) 0.006(6) -0.002(5)
C38 0.028(9) 0.024(7) 0.016(8) 0.001(6) 0.008(7) -0.007(6)
C39 0.008(8) 0.029(9) 0.058(12) 0.006(8) 0.014(8) 0.001(7)
C40 0.027(10) 0.056(11) 0.018(9) -0.002(8) 0.001(7) -0.014(9)
C41 0.042(11) 0.037(9) 0.030(10) -0.008(7) 0.012(8) -0.016(9)
C42 0.034(10) 0.025(8) 0.034(9) 0.000(6) 0.018(7) -0.001(6)
P3 0.021(2) 0.0167(15) 0.019(2) -0.0024(15) 0.0096(19) -0.0012(14)
P4 0.019(2) 0.0176(18) 0.018(2) 0.0005(14) 0.0069(17) 0.0008(16)
N7 0.019(6) 0.016(5) 0.020(6) 0.000(4) 0.006(5) 0.001(5)
C43 0.025(9) 0.020(6) 0.012(6) -0.002(5) 0.009(7) -0.001(7)
C44 0.036(10) 0.018(7) 0.025(8) -0.006(6) 0.011(7) -0.006(7)
C45 0.035(11) 0.032(8) 0.042(10) -0.003(7) 0.022(8) -0.008(8)
C46 0.052(13) 0.026(9) 0.032(10) 0.001(6) 0.008(9) -0.005(8)
C47 0.040(12) 0.020(7) 0.050(11) 0.004(6) 0.022(9) 0.001(7)
C48 0.045(10) 0.017(7) 0.025(8) -0.003(6) 0.021(8) 0.002(7)
C49 0.026(9) 0.014(6) 0.018(6) 0.004(4) 0.010(7) 0.000(6)
C50 0.024(9) 0.032(8) 0.029(8) -0.009(6) 0.007(8) -0.017(8)
C51 0.032(10) 0.031(9) 0.047(10) -0.021(7) 0.015(9) -0.003(8)
C52 0.033(11) 0.049(9) 0.038(9) -0.008(7) 0.025(9) 0.007(9)
C53 0.035(11) 0.033(8) 0.033(8) -0.001(6) 0.025(9) -0.006(8)
C54 0.026(9) 0.017(7) 0.026(8) -0.006(6) 0.016(7) 0.001(6)
C55 0.018(8) 0.017(6) 0.020(7) -0.007(5) 0.008(7) -0.002(7)
C56 0.028(10) 0.028(7) 0.016(7) 0.000(5) 0.012(6) 0.000(6)
C57 0.025(9) 0.025(8) 0.026(8) -0.003(6) 0.007(7) 0.012(7)
C58 0.019(9) 0.051(10) 0.019(9) 0.012(8) 0.002(7) 0.001(8)
C59 0.026(10) 0.046(10) 0.015(8) -0.005(7) 0.009(8) -0.008(8)
C60 0.020(8) 0.032(8) 0.021(8) -0.001(6) 0.011(7) -0.001(6)
C61 0.034(10) 0.016(7) 0.025(9) 0.000(6) 0.021(8) -0.002(7)
C62 0.019(9) 0.018(7) 0.027(8) 0.005(5) 0.011(7) 0.004(6)
C63 0.026(9) 0.027(8) 0.030(9) -0.008(6) 0.009(7) -0.002(7)
C64 0.020(9) 0.031(8) 0.034(9) -0.007(6) 0.012(8) -0.005(7)
C65 0.025(9) 0.030(8) 0.034(9) 0.012(6) 0.012(8) -0.006(8)
C66 0.025(9) 0.020(7) 0.027(8) 0.004(6) 0.015(7) 0.008(6)
C67 0.017(8) 0.015(7) 0.014(7) -0.002(5) 0.005(6) 0.002(5)
C68 0.035(10) 0.013(6) 0.024(8) 0.000(5) 0.010(9) -0.002(8)
C69 0.021(9) 0.027(8) 0.023(8) 0.007(6) 0.010(7) -0.003(6)
C70 0.018(8) 0.028(7) 0.027(9) 0.011(6) 0.006(7) 0.005(6)
C71 0.022(8) 0.021(7) 0.021(7) -0.007(5) 0.001(6) -0.008(6)
C72 0.019(10) 0.023(7) 0.028(8) -0.010(6) 0.010(7) 0.000(6)
C73 0.023(8) 0.009(6) 0.015(7) 0.000(5) 0.003(6) -0.012(6)
C74 0.016(8) 0.021(7) 0.022(7) -0.002(5) 0.004(6) 0.009(5)
C75 0.027(10) 0.022(7) 0.035(8) 0.015(6) 0.016(7) -0.003(6)
C76 0.047(11) 0.006(6) 0.038(9) -0.006(6) 0.021(8) -0.002(7)
C77 0.038(12) 0.019(8) 0.047(10) -0.009(7) 0.034(10) 0.004(8)
C78 0.022(9) 0.014(6) 0.023(7) 0.002(5) 0.013(7) 0.004(6)
C79 0.019(8) 0.020(6) 0.037(8) -0.006(8) 0.004(8) -0.002(6)
C80 0.046(15) 0.021(6) 0.066(17) -0.001(6) 0.040(14) 0.003(9)
N8 0.031(8) 0.028(6) 0.047(8) 0.005(6) 0.010(7) 0.001(5)

loop_
_atom_type_symbol
_atom_type_description
_atom_type_scat_dispersion_real
_atom_type_scat_dispersion_imag
_atom_type_scat_source
C C 0.0033 0.0016 'International Tables Vol C Tables 4.2.6.8 and 6.1.1.4'
H H 0.0000 0.0000 'International Tables Vol C Tables 4.2.6.8 and 6.1.1.4'
N N 0.0061 0.0033 'International Tables Vol C Tables 4.2.6.8 and 6.1.1.4'
P P 0.1023 0.0942 'International Tables Vol C Tables 4.2.6.8 and 6.1.1.4'
Bi Bi -4.1077 10.2566 'International Tables Vol C Tables 4.2.6.8 and 6.1.1.4'

loop_
_geom_angle_atom_site_label_1
_geom_angle_atom_site_label_2
_geom_angle_atom_site_label_3
_geom_angle
C5 Bi1 C1 80.2(5)
C5 Bi1 C2 82.9(4)
C1 Bi1 C2 84.2(5)
C5 Bi1 C4 79.4(5)
C1 Bi1 C4 87.9(5)
C2 Bi1 C4 161.6(5)
C5 Bi1 C3 80.3(5)
C1 Bi1 C3 160.2(4)
C2 Bi1 C3 96.2(5)
C4 Bi1 C3 85.7(4)
N1 C1 Bi1 176.1(12)
N2 C2 Bi1 168.1(14)
N3 C3 Bi1 170.2(11)
N4 C4 Bi1 178.8(14)
N5 C5 Bi1 179.6(14)
N6 P1 C6 113.2(6)
N6 P1 C19 109.4(6)
C6 P1 C19 108.2(6)
N6 P1 C13 108.8(6)
C6 P1 C13 110.0(6)
C19 P1 C13 107.1(6)
N6 P2 C37 106.5(6)
N6 P2 C31 115.0(6)
C37 P2 C31 108.1(6)
N6 P2 C25 112.3(5)
C37 P2 C25 106.6(6)
C31 P2 C25 107.9(6)
P1 N6 P2 135.7(7)
C7 C6 C12 118.3(11)
C7 C6 P1 121.4(10)
C12 C6 P1 119.7(9)
C9 C7 C6 120.3(13)
C9 C7 H7 119.9
C6 C7 H7 119.9
C7 C9 C10 122.5(13)
C7 C9 H9 118.8
C10 C9 H9 118.8
C11 C10 C9 117.7(14)
C11 C10 H10 121.2
C9 C10 H10 121.2
C12 C11 C10 121.5(14)
C12 C11 H11 119.2
C10 C11 H11 119.2
C11 C12 C6 119.6(12)
C11 C12 H12 120.2
C6 C12 H12 120.2
C18 C13 C14 121.3(11)
C18 C13 P1 118.4(9)
C14 C13 P1 120.2(9)
C13 C14 C15 118.7(13)
C13 C14 H14 120.7
C15 C14 H14 120.7
C16 C15 C14 118.5(14)
C16 C15 H15 120.7
C14 C15 H15 120.7
C15 C16 C17 122.1(13)
C15 C16 H16 119.0
C17 C16 H16 119.0
C16 C17 C18 119.8(14)
C16 C17 H17 120.1
C18 C17 H17 120.1
C13 C18 C17 119.6(13)
C13 C18 H18 120.2
C17 C18 H18 120.2
C24 C19 C20 118.4(12)
C24 C19 P1 119.6(9)
C20 C19 P1 122.0(10)
C19 C20 C21 121.0(11)
C19 C20 H20 119.5
C21 C20 H20 119.5
C22 C21 C20 120.0(12)
C22 C21 H21 120.0
C20 C21 H21 120.0
C23 C22 C21 118.3(13)
C23 C22 H22 120.8
C21 C22 H22 120.8
C22 C23 C24 122.7(12)
C22 C23 H23 118.7
C24 C23 H23 118.6
C23 C24 C19 119.5(11)
C23 C24 H24 120.3
C19 C24 H24 120.3
C30 C25 C26 118.1(11)
C30 C25 P2 119.9(9)
C26 C25 P2 122.0(9)
C27 C26 C25 119.6(12)
C27 C26 H26 120.2
C25 C26 H26 120.2
C28 C27 C26 120.6(13)
C28 C27 H27 119.7
C26 C27 H27 119.7
C29 C28 C27 120.7(16)
C29 C28 H28 119.7
C27 C28 H28 119.7
C28 C29 C30 120.3(13)
C28 C29 H29 119.9
C30 C29 H29 119.9
C29 C30 C25 120.7(11)
C29 C30 H30 119.7
C25 C30 H30 119.7
C32 C31 C36 119.4(13)
C32 C31 P2 118.0(11)
C36 C31 P2 122.5(11)
C33 C32 C31 119.6(13)
C33 C32 H32 120.2
C31 C32 H32 120.2
C34 C33 C32 119.1(14)
C34 C33 H33 120.4
C32 C33 H33 120.4
C33 C34 C35 122.0(16)
C33 C34 H34 119.0
C35 C34 H34 119.0
C36 C35 C34 120.3(14)
C36 C35 H35 119.9
C34 C35 H35 119.9
C35 C36 C31 119.5(14)
C35 C36 H36 120.2
C31 C36 H36 120.2
C38 C37 C42 119.1(12)
C38 C37 P2 118.6(9)
C42 C37 P2 122.3(9)
C39 C38 C37 121.4(12)
C39 C38 H38 119.3
C37 C38 H38 119.3
C38 C39 C40 119.4(14)
C38 C39 H39 120.3
C40 C39 H39 120.3
C41 C40 C39 119.9(14)
C41 C40 H40 120.0
C39 C40 H40 120.0
C40 C41 C42 120.7(14)
C40 C41 H41 119.6
C42 C41 H41 119.6
C41 C42 C37 119.4(14)
C41 C42 H42 120.3
C37 C42 H42 120.3
N7 P3 C55 112.2(5)
N7 P3 C43 114.2(5)
C55 P3 C43 108.8(7)
N7 P3 C49 107.4(6)
C55 P3 C49 106.4(6)
C43 P3 C49 107.4(6)
N7 P4 C73 109.9(6)
N7 P4 C67 109.2(6)
C73 P4 C67 106.6(6)
N7 P4 C61 112.5(6)
C73 P4 C61 110.0(7)
C67 P4 C61 108.6(7)
P3 N7 P4 135.9(7)
C44 C43 C48 118.1(12)
C44 C43 P3 125.2(11)
C48 C43 P3 116.5(12)
C43 C44 C45 121.8(15)
C43 C44 H44 119.1
C45 C44 H44 119.1
C44 C45 C46 118.0(16)
C44 C45 H45 121.0
C46 C45 H45 121.0
C47 C46 C45 121.3(15)
C47 C46 H46 119.3
C45 C46 H46 119.3
C46 C47 C48 120.7(16)
C46 C47 H47 119.6
C48 C47 H47 119.6
C47 C48 C43 120.0(15)
C47 C48 H48 120.0
C43 C48 H48 120.0
C54 C49 C50 120.5(13)
C54 C49 P3 119.0(9)
C50 C49 P3 120.5(11)
C49 C50 C51 119.4(14)
C49 C50 H50 120.3
C51 C50 H50 120.3
C52 C51 C50 119.9(13)
C52 C51 H51 120.1
C50 C51 H51 120.1
C51 C52 C53 119.2(15)
C51 C52 H52 120.4
C53 C52 H52 120.4
C54 C53 C52 121.4(15)
C54 C53 H53 119.3
C52 C53 H53 119.3
C53 C54 C49 119.6(12)
C53 C54 H54 120.2
C49 C54 H54 120.2
C56 C55 C60 118.1(12)
C56 C55 P3 120.4(10)
C60 C55 P3 121.4(10)
C55 C56 C57 122.0(13)
C55 C56 H56 119.0
C57 C56 H56 119.0
C56 C57 C58 118.8(13)
C56 C57 H57 120.6
C58 C57 H57 120.6
C59 C58 C57 120.0(15)
C59 C58 H58 120.0
C57 C58 H58 120.0
C58 C59 C60 120.7(14)
C58 C59 H59 119.7
C60 C59 H59 119.7
C59 C60 C55 120.3(13)
C59 C60 H60 119.8
C55 C60 H60 119.8
C62 C61 C66 118.3(13)
C62 C61 P4 121.1(10)
C66 C61 P4 120.0(12)
C61 C62 C63 120.4(12)
C61 C62 H62 119.8
C63 C62 H62 119.8
C64 C63 C62 121.0(14)
C64 C63 H63 119.5
C62 C63 H63 119.5
C65 C64 C63 118.3(14)
C65 C64 H64 120.9
C63 C64 H64 120.9
C66 C65 C64 121.0(12)
C66 C65 H65 119.5
C64 C65 H65 119.5
C65 C66 C61 121.0(14)
C65 C66 H66 119.5
C61 C66 H66 119.5
C68 C67 C72 120.4(13)
C68 C67 P4 119.5(10)
C72 C67 P4 120.1(10)
C67 C68 C69 119.7(12)
C67 C68 H68 120.1
C69 C68 H68 120.1
C70 C69 C68 120.7(13)
C70 C69 H69 119.6
C68 C69 H69 119.6
C69 C70 C71 118.6(12)
C69 C70 H70 120.7
C71 C70 H70 120.7
C72 C71 C70 121.2(11)
C72 C71 H71 119.4
C70 C71 H71 119.4
C71 C72 C67 119.4(12)
C71 C72 H72 120.3
C67 C72 H72 120.3
C74 C73 C78 120.4(11)
C74 C73 P4 117.5(10)
C78 C73 P4 122.1(10)
C75 C74 C73 119.8(11)
C75 C74 H74 120.1
C73 C74 H74 120.1
C74 C75 C76 120.0(12)
C74 C75 H75 120.0
C76 C75 H75 120.0
C77 C76 C75 120.8(12)
C77 C76 H76 119.6
C75 C76 H76 119.6
C76 C77 C78 119.3(14)
C76 C77 H77 120.4
C78 C77 H77 120.4
C77 C78 C73 119.6(13)
C77 C78 H78 120.2
C73 C78 H78 120.2
N8 C79 C80 177.8(15)
C79 C80 H80A 109.5
C79 C80 H80B 109.5
H80A C80 H80B 109.5
C79 C80 H80C 109.5
H80A C80 H80C 109.5
H80B C80 H80C 109.5

loop_
_geom_bond_atom_site_label_1
_geom_bond_atom_site_label_2
_geom_bond_distance
Bi1 C5 2.225(15)
Bi1 C1 2.469(16)
Bi1 C2 2.476(19)
Bi1 C4 2.512(16)
Bi1 C3 2.570(16)
N1 C1 1.137(17)
N2 C2 1.12(2)
N3 C3 1.167(17)
N4 C4 1.119(18)
N5 C5 1.135(17)
P1 N6 1.583(11)
P1 C6 1.765(13)
P1 C19 1.788(14)
P1 C13 1.808(12)
P2 N6 1.594(10)
P2 C37 1.771(12)
P2 C31 1.790(13)
P2 C25 1.796(12)
C6 C7 1.417(16)
C6 C12 1.420(18)
C7 C9 1.349(19)
C7 H7 0.9500
C9 C10 1.40(2)
C9 H9 0.9500
C10 C11 1.395(19)
C10 H10 0.9500
C11 C12 1.385(18)
C11 H11 0.9500
C12 H12 0.9500
C13 C18 1.366(17)
C13 C14 1.405(17)
C14 C15 1.409(18)
C14 H14 0.9500
C15 C16 1.37(2)
C15 H15 0.9500
C16 C17 1.375(19)
C16 H16 0.9500
C17 C18 1.380(14)
C17 H17 0.9500
C18 H18 0.9500
C19 C24 1.392(16)
C19 C20 1.393(15)
C20 C21 1.396(18)
C20 H20 0.9500
C21 C22 1.383(15)
C21 H21 0.9500
C22 C23 1.374(16)
C22 H22 0.9500
C23 C24 1.379(17)
C23 H23 0.9500
C24 H24 0.9500
C25 C30 1.406(14)
C25 C26 1.409(16)
C26 C27 1.391(17)
C26 H26 0.9500
C27 C28 1.38(2)
C27 H27 0.9500
C28 C29 1.36(2)
C28 H28 0.9500
C29 C30 1.385(17)
C29 H29 0.9500
C30 H30 0.9500
C31 C32 1.403(17)
C31 C36 1.41(2)
C32 C33 1.399(18)
C32 H32 0.9500
C33 C34 1.367(19)
C33 H33 0.9500
C34 C35 1.374(19)
C34 H34 0.9500
C35 C36 1.368(18)
C35 H35 0.9500
C36 H36 0.9500
C37 C38 1.385(16)
C37 C42 1.399(16)
C38 C39 1.377(18)
C38 H38 0.9500
C39 C40 1.40(2)
C39 H39 0.9500
C40 C41 1.38(2)
C40 H40 0.9500
C41 C42 1.39(2)
C41 H41 0.9500
C42 H42 0.9500
P3 N7 1.578(10)
P3 C55 1.786(14)
P3 C43 1.792(13)
P3 C49 1.804(14)
P4 N7 1.592(10)
P4 C73 1.793(12)
P4 C67 1.800(14)
P4 C61 1.800(15)
C43 C44 1.36(2)
C43 C48 1.422(18)
C44 C45 1.391(18)
C44 H44 0.9500
C45 C46 1.39(2)
C45 H45 0.9500
C46 C47 1.34(2)
C46 H46 0.9500
C47 C48 1.365(18)
C47 H47 0.9500
C48 H48 0.9500
C49 C54 1.386(18)
C49 C50 1.393(15)
C50 C51 1.41(2)
C50 H50 0.9500
C51 C52 1.38(2)
C51 H51 0.9500
C52 C53 1.400(18)
C52 H52 0.9500
C53 C54 1.365(19)
C53 H53 0.9500
C54 H54 0.9500
C55 C56 1.378(15)
C55 C60 1.406(17)
C56 C57 1.386(18)
C56 H56 0.9500
C57 C58 1.404(19)
C57 H57 0.9500
C58 C59 1.366(19)
C58 H58 0.9500
C59 C60 1.386(19)
C59 H59 0.9500
C60 H60 0.9500
C61 C62 1.367(19)
C61 C66 1.406(17)
C62 C63 1.393(19)
C62 H62 0.9500
C63 C64 1.387(18)
C63 H63 0.9500
C64 C65 1.38(2)
C64 H64 0.9500
C65 C66 1.37(2)
C65 H65 0.9500
C66 H66 0.9500
C67 C68 1.379(17)
C67 C72 1.388(16)
C68 C69 1.39(2)
C68 H68 0.9500
C69 C70 1.379(17)
C69 H69 0.9500
C70 C71 1.398(16)
C70 H70 0.9500
C71 C72 1.370(18)
C71 H71 0.9500
C72 H72 0.9500
C73 C74 1.387(17)
C73 C78 1.394(18)
C74 C75 1.375(15)
C74 H74 0.9500
C75 C76 1.386(18)
C75 H75 0.9500
C76 C77 1.38(2)
C76 H76 0.9500
C77 C78 1.391(16)
C77 H77 0.9500
C78 H78 0.9500
C79 N8 1.154(14)
C79 C80 1.45(2)
C80 H80A 0.9800
C80 H80B 0.9800
C80 H80C 0.9800

loop_
_geom_torsion_atom_site_label_1
_geom_torsion_atom_site_label_2
_geom_torsion_atom_site_label_3
_geom_torsion_atom_site_label_4
_geom_torsion
C6 P1 N6 P2 6.9(12)
C19 P1 N6 P2 127.7(9)
C13 P1 N6 P2 -115.6(10)
C37 P2 N6 P1 -169.4(9)
C31 P2 N6 P1 -49.7(12)
C25 P2 N6 P1 74.2(11)
N6 P1 C6 C7 98.3(11)
C19 P1 C6 C7 -23.2(12)
C13 P1 C6 C7 -139.8(10)
N6 P1 C6 C12 -72.4(11)
C19 P1 C6 C12 166.1(10)
C13 P1 C6 C12 49.5(12)
C12 C6 C7 C9 2.7(19)
P1 C6 C7 C9 -168.1(10)
C6 C7 C9 C10 -1(2)
C7 C9 C10 C11 -2(2)
C9 C10 C11 C12 3(2)
C10 C11 C12 C6 -2(2)
C7 C6 C12 C11 -1.2(19)
P1 C6 C12 C11 169.8(11)
N6 P1 C13 C18 -30.8(11)
C6 P1 C13 C18 -155.3(10)
C19 P1 C13 C18 87.4(11)
N6 P1 C13 C14 150.5(10)
C6 P1 C13 C14 26.0(12)
C19 P1 C13 C14 -91.3(11)
C18 C13 C14 C15 0.2(19)
P1 C13 C14 C15 178.9(11)
C13 C14 C15 C16 -1(2)
C14 C15 C16 C17 1(2)
C15 C16 C17 C18 -1(2)
C14 C13 C18 C17 0.1(18)
P1 C13 C18 C17 -178.6(9)
C16 C17 C18 C13 0.3(19)
N6 P1 C19 C24 -41.6(13)
C6 P1 C19 C24 82.1(13)
C13 P1 C19 C24 -159.4(11)
N6 P1 C19 C20 138.1(12)
C6 P1 C19 C20 -98.1(13)
C13 P1 C19 C20 20.3(14)
C24 C19 C20 C21 -1(2)
P1 C19 C20 C21 178.8(11)
C19 C20 C21 C22 1(2)
C20 C21 C22 C23 -0.3(19)
C21 C22 C23 C24 1(2)
C22 C23 C24 C19 -1(2)
C20 C19 C24 C23 2(2)
P1 C19 C24 C23 -178.5(11)
N6 P2 C25 C30 2.9(13)
C37 P2 C25 C30 -113.4(11)
C31 P2 C25 C30 130.6(11)
N6 P2 C25 C26 179.8(11)
C37 P2 C25 C26 63.5(12)
C31 P2 C25 C26 -52.5(13)
C30 C25 C26 C27 -3.4(19)
P2 C25 C26 C27 179.7(10)
C25 C26 C27 C28 0(2)
C26 C27 C28 C29 2(2)
C27 C28 C29 C30 -1(2)
C28 C29 C30 C25 -2(2)
C26 C25 C30 C29 4.2(19)
P2 C25 C30 C29 -178.8(10)
N6 P2 C31 C32 -64.7(12)
C37 P2 C31 C32 54.2(12)
C25 P2 C31 C32 169.2(10)
N6 P2 C31 C36 110.6(12)
C37 P2 C31 C36 -130.5(12)
C25 P2 C31 C36 -15.5(14)
C36 C31 C32 C33 0(2)
P2 C31 C32 C33 175.9(10)
C31 C32 C33 C34 0(2)
C32 C33 C34 C35 -1(2)
C33 C34 C35 C36 1(2)
C34 C35 C36 C31 0(2)
C32 C31 C36 C35 -1(2)
P2 C31 C36 C35 -175.9(10)
N6 P2 C37 C38 -29.0(12)
C31 P2 C37 C38 -153.1(11)
C25 P2 C37 C38 91.1(12)
N6 P2 C37 C42 153.2(11)
C31 P2 C37 C42 29.1(13)
C25 P2 C37 C42 -86.7(12)
C42 C37 C38 C39 2(2)
P2 C37 C38 C39 -175.5(12)
C37 C38 C39 C40 -2(2)
C38 C39 C40 C41 0(2)
C39 C40 C41 C42 1(2)
C40 C41 C42 C37 0(2)
C38 C37 C42 C41 -1(2)
P2 C37 C42 C41 176.3(11)
C55 P3 N7 P4 71.2(11)
C43 P3 N7 P4 -53.2(12)
C49 P3 N7 P4 -172.2(8)
C73 P4 N7 P3 -113.5(9)
C67 P4 N7 P3 130.0(9)
C61 P4 N7 P3 9.3(12)
N7 P3 C43 C44 109.9(11)
C55 P3 C43 C44 -16.3(12)
C49 P3 C43 C44 -131.1(11)
N7 P3 C43 C48 -64.4(11)
C55 P3 C43 C48 169.4(9)
C49 P3 C43 C48 54.6(10)
C48 C43 C44 C45 0.6(19)
P3 C43 C44 C45 -173.6(10)
C43 C44 C45 C46 -1(2)
C44 C45 C46 C47 1(2)
C45 C46 C47 C48 0(2)
C46 C47 C48 C43 0(2)
C44 C43 C48 C47 -0.1(18)
P3 C43 C48 C47 174.6(10)
N7 P3 C49 C54 -25.2(11)
C55 P3 C49 C54 95.1(11)
C43 P3 C49 C54 -148.5(10)
N7 P3 C49 C50 155.3(10)
C55 P3 C49 C50 -84.3(11)
C43 P3 C49 C50 32.1(12)
C54 C49 C50 C51 -2.0(19)
P3 C49 C50 C51 177.4(11)
C49 C50 C51 C52 2(2)
C50 C51 C52 C53 -2(2)
C51 C52 C53 C54 2(2)
C52 C53 C54 C49 -3(2)
C50 C49 C54 C53 2.7(19)
P3 C49 C54 C53 -176.7(10)
N7 P3 C55 C56 4.3(14)
C43 P3 C55 C56 131.7(11)
C49 P3 C55 C56 -112.8(11)
N7 P3 C55 C60 -179.3(11)
C43 P3 C55 C60 -51.9(13)
C49 P3 C55 C60 63.6(13)
C60 C55 C56 C57 2(2)
P3 C55 C56 C57 178.2(11)
C55 C56 C57 C58 -1(2)
C56 C57 C58 C59 -1(2)
C57 C58 C59 C60 1(2)
C58 C59 C60 C55 0(2)
C56 C55 C60 C59 -1(2)
P3 C55 C60 C59 -177.8(11)
N7 P4 C61 C62 -74.8(12)
C73 P4 C61 C62 48.0(13)
C67 P4 C61 C62 164.2(11)
N7 P4 C61 C66 95.6(12)
C73 P4 C61 C66 -141.6(11)
C67 P4 C61 C66 -25.3(13)
C66 C61 C62 C63 -2(2)
P4 C61 C62 C63 168.8(10)
C61 C62 C63 C64 -1(2)
C62 C63 C64 C65 4(2)
C63 C64 C65 C66 -3(2)
C64 C65 C66 C61 0(2)
C62 C61 C66 C65 2(2)
P4 C61 C66 C65 -168.5(11)
N7 P4 C67 C68 -40.6(14)
C73 P4 C67 C68 -159.2(12)
C61 P4 C67 C68 82.3(13)
N7 P4 C67 C72 140.0(11)
C73 P4 C67 C72 21.4(13)
C61 P4 C67 C72 -97.0(12)
C72 C67 C68 C69 -1(2)
P4 C67 C68 C69 -179.9(12)
C67 C68 C69 C70 1(2)
C68 C69 C70 C71 0(2)
C69 C70 C71 C72 0(2)
C70 C71 C72 C67 0(2)
C68 C67 C72 C71 0(2)
P4 C67 C72 C71 179.6(10)
N7 P4 C73 C74 -31.1(12)
C67 P4 C73 C74 87.1(11)
C61 P4 C73 C74 -155.4(10)
N7 P4 C73 C78 149.3(11)
C67 P4 C73 C78 -92.5(12)
C61 P4 C73 C78 25.0(13)
C78 C73 C74 C75 1.6(19)
P4 C73 C74 C75 -178.0(10)
C73 C74 C75 C76 -4(2)
C74 C75 C76 C77 2(2)
C75 C76 C77 C78 2(2)
C76 C77 C78 C73 -4(2)
C74 C73 C78 C77 2(2)
P4 C73 C78 C77 -178.2(12)
